data_7054191
loop_
_publ_author_name
'Basu, Basudeb'
'Kundu, Samir'

_publ_section_title
;
 Unprecedented amidation of &#x2018;transient&#x2019; aryl thioaldehydes
 by N,N-dimethylformamide under basic conditions
;
_journal_issue 8
_journal_name_full 'New Journal of Chemistry'
_journal_page_first 3367
_journal_paper_doi 10.1039/C4NJ00480A
_journal_volume 38
_journal_year 2014
_chemical_formula_sum 'C9 H10 N S'
_chemical_formula_weight 164.24
_chemical_name_systematic
; 
 ? 
;
_space_group_IT_number 14
_symmetry_space_group_name_Hall '-P 2yn'
_symmetry_space_group_name_H-M 'P 1 21/n 1'
_atom_sites_solution_hydrogens geom
_atom_sites_solution_primary direct
_atom_sites_solution_secondary difmap
_audit_creation_method SHELXL-97
_cell_angle_alpha 90.00
_cell_angle_beta 100.163(13)
_cell_angle_gamma 90.00
_cell_formula_units_Z 4
_cell_length_a 5.9271(15)
_cell_length_b 12.790(3)
_cell_length_c 12.361(3)
_cell_measurement_temperature 296(2)
_cell_volume 922.4(4)
_computing_structure_refinement 'SHELXL-97 (Sheldrick, 1997)'
_computing_structure_solution 'SHELXS-97 (Sheldrick, 1990)'
_diffrn_ambient_temperature 296(2)
_diffrn_measured_fraction_theta_full 0.966
_diffrn_measured_fraction_theta_max 0.966
_diffrn_radiation_monochromator graphite
_diffrn_radiation_source 'fine-focus sealed tube'
_diffrn_radiation_type MoK\a
_diffrn_radiation_wavelength 0.71073
_diffrn_reflns_av_R_equivalents 0.0426
_diffrn_reflns_av_sigmaI/netI 0.0354
_diffrn_reflns_limit_h_max 7
_diffrn_reflns_limit_h_min -7
_diffrn_reflns_limit_k_max 16
_diffrn_reflns_limit_k_min -17
_diffrn_reflns_limit_l_max 16
_diffrn_reflns_limit_l_min -14
_diffrn_reflns_number 8365
_diffrn_reflns_theta_full 28.58
_diffrn_reflns_theta_max 28.58
_diffrn_reflns_theta_min 2.31
_exptl_absorpt_coefficient_mu 0.287
_exptl_crystal_density_diffrn 1.183
_exptl_crystal_density_method 'not measured'
_exptl_crystal_F_000 348
_refine_diff_density_max 0.171
_refine_diff_density_min -0.241
_refine_diff_density_rms 0.049
_refine_ls_extinction_method none
_refine_ls_goodness_of_fit_ref 0.935
_refine_ls_hydrogen_treatment mixed
_refine_ls_matrix_type full
_refine_ls_number_parameters 102
_refine_ls_number_reflns 2267
_refine_ls_number_restraints 0
_refine_ls_restrained_S_all 0.935
_refine_ls_R_factor_all 0.0609
_refine_ls_R_factor_gt 0.0419
_refine_ls_shift/su_max 0.755
_refine_ls_shift/su_mean 0.029
_refine_ls_structure_factor_coef Fsqd
_refine_ls_weighting_details 'calc w=1/[\s^2^(Fo^2^)+(0.1000P)^2^+0.0000P] where P=(Fo^2^+2Fc^2^)/3'
_refine_ls_weighting_scheme calc
_refine_ls_wR_factor_gt 0.1287
_refine_ls_wR_factor_ref 0.1447
_reflns_number_gt 1606
_reflns_number_total 2267
_reflns_threshold_expression >2sigma(I)
_cod_data_source_file c4nj00480a2.cif
_cod_data_source_block smk-164
_cod_depositor_comments 'Adding full bibliography for 7054191--7054192.cif.'
_cod_database_code 7054191

loop_
_symmetry_equiv_pos_as_xyz
'x, y, z'
'-x+1/2, y+1/2, -z+1/2'
'-x, -y, -z'
'x-1/2, -y-1/2, z-1/2'

loop_
_atom_site_label
_atom_site_type_symbol
_atom_site_fract_x
_atom_site_fract_y
_atom_site_fract_z
_atom_site_U_iso_or_equiv
_atom_site_adp_type
_atom_site_occupancy
_atom_site_symmetry_multiplicity
_atom_site_calc_flag
_atom_site_refinement_flags
S1 S 1.12244(7) 0.31720(3) 0.61691(4) 0.0620(2) Uani 1 1 d .
N1 N 0.7236(2) 0.27270(12) 0.48971(12) 0.0579(4) Uani 1 1 d .
C4 C 0.8664(2) 0.14272(11) 0.62666(12) 0.0413(3) Uani 1 1 d .
C3 C 0.8906(2) 0.24433(11) 0.57057(13) 0.0447(4) Uani 1 1 d .
C5 C 0.6884(3) 0.12599(13) 0.68358(14) 0.0533(4) Uani 1 1 d .
H5 H 0.5775 0.1773 0.6842 0.064 Uiso 1 1 calc R
C2 C 0.5364(3) 0.20376(15) 0.43882(16) 0.0660(5) Uani 1 1 d .
H2A H 0.5654 0.1339 0.4661 0.099 Uiso 1 1 calc R
H2B H 0.5271 0.2041 0.3605 0.099 Uiso 1 1 calc R
H2C H 0.3942 0.2282 0.4566 0.099 Uiso 1 1 calc R
C9 C 1.0289(3) 0.06444(12) 0.62618(14) 0.0509(4) Uani 1 1 d .
H9 H 1.1499 0.0746 0.5886 0.061 Uiso 1 1 calc R
C7 C 0.8366(3) -0.04334(13) 0.73829(16) 0.0625(5) Uani 1 1 d .
H7 H 0.8272 -0.1055 0.7763 0.075 Uiso 1 1 calc R
C8 C 1.0115(3) -0.02805(13) 0.68117(16) 0.0616(5) Uani 1 1 d .
H8 H 1.1195 -0.0805 0.6794 0.074 Uiso 1 1 calc R
C6 C 0.6751(3) 0.03320(13) 0.73948(16) 0.0627(5) Uani 1 1 d .
H6 H 0.5559 0.0226 0.7781 0.075 Uiso 1 1 calc R
C1 C 0.7248(5) 0.37569(19) 0.4374(2) 0.0972(8) Uani 1 1 d .
H1A H 0.8086 0.4243 0.4885 0.146 Uiso 1 1 calc R
H1B H 0.5701 0.3998 0.4157 0.146 Uiso 1 1 calc R
H1C H 0.7965 0.3703 0.3738 0.146 Uiso 1 1 calc R

loop_
_atom_site_aniso_label
_atom_site_aniso_U_11
_atom_site_aniso_U_22
_atom_site_aniso_U_33
_atom_site_aniso_U_23
_atom_site_aniso_U_13
_atom_site_aniso_U_12
S1 0.0587(3) 0.0547(3) 0.0708(4) -0.00493(19) 0.0064(2) -0.01110(18)
N1 0.0628(8) 0.0590(8) 0.0481(9) 0.0101(6) -0.0003(7) 0.0006(6)
C4 0.0422(7) 0.0426(7) 0.0371(9) -0.0041(6) 0.0014(6) 0.0007(5)
C3 0.0486(8) 0.0467(8) 0.0394(9) -0.0037(6) 0.0095(7) 0.0028(6)
C5 0.0452(8) 0.0532(9) 0.0626(12) 0.0021(8) 0.0123(7) 0.0033(6)
C2 0.0568(10) 0.0869(13) 0.0495(12) -0.0030(9) -0.0040(8) 0.0000(9)
C9 0.0511(8) 0.0551(9) 0.0467(10) -0.0032(7) 0.0091(7) 0.0068(7)
C7 0.0727(12) 0.0472(9) 0.0626(12) 0.0077(8) -0.0020(9) -0.0053(7)
C8 0.0646(11) 0.0520(9) 0.0645(12) -0.0034(8) 0.0017(9) 0.0143(8)
C6 0.0578(10) 0.0632(10) 0.0692(13) 0.0080(9) 0.0167(9) -0.0075(8)
C1 0.1135(18) 0.0828(14) 0.0864(16) 0.0414(13) -0.0069(14) 0.0000(13)

loop_
_atom_type_symbol
_atom_type_description
_atom_type_scat_dispersion_real
_atom_type_scat_dispersion_imag
_atom_type_scat_source
C C 0.0033 0.0016 'International Tables Vol C Tables 4.2.6.8 and 6.1.1.4'
H H 0.0000 0.0000 'International Tables Vol C Tables 4.2.6.8 and 6.1.1.4'
N N 0.0061 0.0033 'International Tables Vol C Tables 4.2.6.8 and 6.1.1.4'
S S 0.1246 0.1234 'International Tables Vol C Tables 4.2.6.8 and 6.1.1.4'

loop_
_geom_angle_atom_site_label_1
_geom_angle_atom_site_label_2
_geom_angle_atom_site_label_3
_geom_angle
C3 N1 C1 121.07(16)
C3 N1 C2 124.40(15)
C1 N1 C2 114.33(16)
C5 C4 C9 118.79(14)
C5 C4 C3 121.02(13)
C9 C4 C3 120.15(13)
N1 C3 C4 117.91(13)
N1 C3 S1 124.27(12)
C4 C3 S1 117.78(11)
C6 C5 C4 120.18(15)
C8 C9 C4 120.29(16)
C8 C7 C6 119.84(16)
C7 C8 C9 120.49(15)
C7 C6 C5 120.41(17)

loop_
_geom_bond_atom_site_label_1
_geom_bond_atom_site_label_2
_geom_bond_distance
S1 C3 1.6754(15)
N1 C3 1.327(2)
N1 C1 1.468(3)
N1 C2 1.469(2)
C4 C5 1.384(2)
C4 C9 1.390(2)
C4 C3 1.492(2)
C5 C6 1.383(2)
C9 C8 1.377(2)
C7 C8 1.367(3)
C7 C6 1.371(2)
